data_1570795
loop_
_publ_author_name
'Hansen, Colin'
'Docherty, Scott R.'
'Cao, Weicheng'
'Yakimov, Alexander V.'
'Cop&#xe9;ret, Christophe'

_publ_section_title
;
 <sup>109</sup>Ag NMR chemical shift as a descriptor for Br&#xf8;nsted
 acidity from molecules to materials.
;
_journal_issue 8
_journal_name_full 'Chemical science'
_journal_page_first 3028
_journal_page_last 3032
_journal_paper_doi 10.1039/d3sc04067d
_journal_volume 15
_journal_year 2024
_chemical_formula_moiety 'C30 H35 Ag N2, 0.5(C7 H8)'
_chemical_formula_sum 'C33.5 H39 Ag N2'
_chemical_formula_weight 577.53
_chemical_name_systematic (IMes)AgMes
_chemical_properties_physical Air-sensitive,Moisture-sensitive,Heat-sensitive,Light-sensitive,Photo-sensitive
_space_group_crystal_system triclinic
_space_group_IT_number 2
_space_group_name_Hall '-P 1'
_space_group_name_H-M_alt 'P -1'
_atom_sites_solution_hydrogens mixed
_atom_sites_solution_primary iterative
_audit_block_doi 10.5517/ccdc.csd.cc2frzz5
_audit_creation_date 2023-04-19
_audit_creation_method
;
Olex2 1.5
(compiled 2023.03.06 svn.rbb2c1857 for OlexSys, GUI svn.r6748)
;
_audit_update_record
;
2023-04-19 deposited with the CCDC.	2024-01-17 downloaded from the CCDC.
;
_cell_angle_alpha 109.2690(10)
_cell_angle_beta 90.0610(10)
_cell_angle_gamma 109.0160(10)
_cell_formula_units_Z 2
_cell_length_a 10.12120(10)
_cell_length_b 11.2160(2)
_cell_length_c 14.9017(2)
_cell_measurement_reflns_used 36787
_cell_measurement_temperature 100.01(10)
_cell_measurement_theta_max 80.0520
_cell_measurement_theta_min 3.0810
_cell_volume 1498.50(4)
_computing_cell_refinement 'CrysAlisPro 1.171.41.121a (Rigaku OD, 2021)'
_computing_data_collection 'CrysAlisPro 1.171.41.121a (Rigaku OD, 2021)'
_computing_data_reduction 'CrysAlisPro 1.171.41.121a (Rigaku OD, 2021)'
_computing_molecular_graphics 'Olex2 1.5 (Dolomanov et al., 2009)'
_computing_publication_material 'Olex2 1.5 (Dolomanov et al., 2009)'
_computing_structure_refinement 'SHELXL 2018/3 (Sheldrick, 2015)'
_computing_structure_solution 'olex2.solve 1.5 (Bourhis et al., 2015)'
_diffrn_ambient_temperature 100.15
_diffrn_detector_area_resol_mean 10.0000
_diffrn_detector_type HyPix
_diffrn_measured_fraction_theta_full 0.996
_diffrn_measured_fraction_theta_max 0.911
_diffrn_measurement_details
;
List of Runs (angles in degrees, time in seconds):

  # Type    Start    End  Width  t~exp~   \w     \q     \k     \f   Frames
#--------------------------------------------------------------------------
  1  \w     32.00  58.00   0.50    0.06    --   49.52  77.00   0.00   52
  2  \w     30.00  56.00   0.50    0.06    --   49.52  77.00 -30.00   52
  3  \w     97.00 122.00   0.50    0.06    --   49.52  77.00   0.00   50
  4  \w     95.00 121.00   0.50    0.06    --   58.00  76.00  85.03   52
  5  \w     34.00  60.00   0.50    0.06    --   54.00  77.00 133.60   52
  6  \w     38.00  64.00   0.50    0.06    --   58.00  75.00  73.57   52
  7  \w     39.00  74.00   0.50    0.06    --   58.00  76.00  85.03   70
  8  \w     48.00  74.00   0.50    0.06    --   66.00  74.00  48.95   52
  9  \w     42.00  76.00   0.50    0.06    --   62.00  75.00-126.36   68
 10  \w     44.00  70.00   0.50    0.06    --   62.00  70.00-146.90   52
 11  \w     34.00  64.00   0.50    0.06    --   54.00  75.00-178.94   60
 12  \w     83.00 109.00   0.50    0.06    --   54.00  75.00-178.94   52
 13  \w     42.00  67.00   0.50    0.06    --   54.00  69.00  32.81   50
 14  \w     93.00 123.00   0.50    0.26    --  111.50 150.00  19.00   60
 15  \w     96.00 166.00   0.50    0.26    --  111.50 125.00 -30.00  140
 16  \w    118.00 143.00   0.50    0.26    --  111.50 123.00-142.00   50
 17  \w    -84.00 -20.00   0.50    0.26    --  -90.00  77.00  90.00  128
 18  \w    -63.00 -21.00   0.50    0.26    --  -90.00  57.00  30.00   84
 19  \w    -63.00 -30.00   0.50    0.26    --  -90.00  57.00 -30.00   66
 20  \w    -62.00 -19.00   0.50    0.26    --  -90.00  57.00-120.00   86
 21  \w    -65.00 -19.00   0.50    0.26    --  -90.00  57.00-180.00   92
 22  \w    -78.00 -53.00   0.50    0.06    --  -49.52 -19.00 -60.00   50
 23  \w   -121.00 -92.00   0.50    0.06    --  -49.52 -19.00 -60.00   58
 24  \w    -97.00 -71.00   0.50    0.06    --  -49.52 -77.00-120.00   52
 25  \w    -54.00 -29.00   0.50    0.06    --  -49.52 -77.00-120.00   50
 26  \w    -57.00 -29.00   0.50    0.06    --  -49.52 -77.00  60.00   56
 27  \w   -106.00 -80.00   0.50    0.06    --  -49.52 -77.00  60.00   52
 28  \w    -84.00 -38.00   0.50    0.06    --  -49.52 123.00-142.00   92
 29  \w    -75.00 -50.00   0.50    0.26    --  -90.00 123.00-142.00   50
 30  \w    -57.00 -31.00   0.50    0.26    --  -90.00 150.00  19.00   52
 31  \w    -89.00 -64.00   0.50    0.26    --  -90.00 150.00  19.00   50
 32  \w    -89.00 -64.00   0.50    0.06    --  -49.52 150.00  19.00   50
 33  \w    -19.00   7.00   0.50    0.06    --   14.00 103.00  14.20   52
 34  \w    -18.00  17.00   0.50    0.06    --   14.00 101.00  35.66   70
 35  \w     -1.00  24.00   0.50    0.06    --   30.00  98.00 139.89   50
 36  \w     13.00  38.00   0.50    0.06    --   34.00  83.00 -59.83   50
 37  \w    -15.00  12.00   0.50    0.06    --   14.00 100.00-120.37   54
 38  \w     42.00  84.00   0.50    0.26    --  111.50 -77.00 120.00   84
 39  \w     75.00 101.00   0.50    0.26    --  111.50-123.00 137.00   52
 40  \w     63.00  88.00   0.50    0.06    --   49.52-123.00 137.00   50
 41  \w     43.00 105.00   0.50    0.26    --  111.50-125.00   0.00  124
 42  \w     94.00 121.00   0.50    0.26    --  111.50-150.00 -24.00   54
 43  \w     42.00 105.00   0.50    0.26    --  111.50 -99.00  60.00  126
 44  \w     41.00 105.00   0.50    0.26    --  111.50 -99.00   0.00  128
 45  \w     60.00  87.00   0.50    0.26    --  111.50 -99.00 -90.00   54
 46  \w     81.00 106.00   0.50    0.26    --  111.50 -99.00-180.00   50
 47  \w     48.00  76.00   0.50    0.26    --  111.50 -99.00-180.00   56
 48  \w     51.00  86.00   0.50    0.06    --   49.52-150.00 -24.00   70
 49  \w   -105.00 -69.00   0.50    0.26    --  -90.00 -77.00 150.00   72
 50  \w   -159.00-112.00   0.50    0.26    --  -90.00 -77.00 150.00   94
 51  \w   -124.00 -69.00   0.50    0.26    --  -90.00 -77.00 120.00  110
 52  \w    -98.00 -72.00   0.50    0.26    --  -90.00 -77.00  90.00   52
 53  \w   -156.00-114.00   0.50    0.26    --  -90.00 -77.00  90.00   84
 54  \w   -160.00-131.00   0.50    0.26    --  -90.00 -77.00   0.00   58
 55  \w   -149.00-117.00   0.50    0.26    --  -90.00 -77.00 -30.00   64
 56  \w   -110.00 -71.00   0.50    0.26    --  -90.00 -77.00   0.00   78
 57  \w    -96.00 -71.00   0.50    0.26    --  -90.00 -77.00 -30.00   50
 58  \w    -96.00 -71.00   0.50    0.26    --  -90.00 -77.00  30.00   50
 59  \w    -97.00 -72.00   0.50    0.26    --  -90.00 -77.00 -90.00   50
 60  \w   -143.00-114.00   0.50    0.26    --  -90.00 -77.00 -90.00   58
 61  \w   -144.00-118.00   0.50    0.26    --  -90.00 -77.00-180.00   52
 62  \w   -105.00 -70.00   0.50    0.26    --  -90.00 -77.00-180.00   70
 63  \w   -159.00-118.00   0.50    0.26    --  -90.00 -74.00-131.50   82
 64  \w    -97.00 -70.00   0.50    0.26    --  -90.00 -74.00-162.69   54
 65  \w    -85.00 -59.00   0.50    0.26    --  -78.00 -74.00   1.27   52
 66  \w   -109.00 -69.00   0.50    0.26    --  -90.00 -77.00  60.00   80
 67  \w   -105.00 -73.00   0.50    0.26    --  -90.00 -74.00 135.51   64
 68  \w   -150.00-125.00   0.50    0.26    --  -90.00 -77.00  60.00   50
 69  \w   -140.00-115.00   0.50    0.26    --  -82.00 -73.00  13.40   50
 70  \w    -88.00 -63.00   0.50    0.26    --  -82.00 -73.00  13.40   50
 71  \w   -155.00-129.00   0.50    0.26    --  -90.00 -74.00 -86.34   52
 72  \w   -132.00 -73.00   0.50    0.26    --  -90.00 -73.00 -59.87  118
 73  \w    -97.00 -72.00   0.50    0.26    --  -90.00 -74.00-131.50   50
 74  \w    -97.00 -72.00   0.50    0.26    --  -90.00 -74.00 -86.34   50
 75  \w    -97.00 -72.00   0.50    0.26    --  -90.00 -71.00 -28.31   50
 76  \w    -86.00 -60.00   0.50    0.26    --  -78.00 -72.00  14.80   52
 77  \w    -81.00 -55.00   0.50    0.26    --  -74.00 -72.00  97.30   52
 78  \w    -80.00 -55.00   0.50    0.26    --  -74.00 -72.00 179.54   50
 79  \w    -99.00 -74.00   0.50    0.26    --  -90.00 -66.00-128.88   50
 80  \w    -82.00 -55.00   0.50    0.26    --  -70.00 -65.00-126.15   54
 81  \w    -98.00 -73.00   0.50    0.26    --  -90.00 -70.00-178.29   50
 82  \w   -133.00-106.00   0.50    0.26    --  -90.00 -70.00-178.29   54
 83  \w   -158.00-125.00   0.50    0.26    --  -90.00 -66.00-128.88   66
 84  \w   -157.00 -75.00   0.50    0.26    --  -90.00 -65.00-113.98  164
 85  \w    -83.00 -58.00   0.50    0.26    --  -74.00 -64.00-105.91   50
 86  \w    -83.00 -58.00   0.50    0.26    --  -74.00 -64.00 -82.17   50
 87  \w   -124.00 -74.00   0.50    0.26    --  -90.00 -64.00 -29.00  100
 88  \w   -155.00-127.00   0.50    0.26    --  -90.00 -64.00 -29.00   56
 89  \w   -154.00-128.00   0.50    0.26    --  -90.00 -65.00  25.10   52
 90  \w    -84.00 -50.00   0.50    0.06    --  -66.00 -65.00 137.76   68
 91  \w   -121.00 -74.00   0.50    0.26    --  -90.00 -65.00  25.10   94
 92  \w    -88.00 -56.00   0.50    0.26    --  -70.00 -61.00  32.28   64
 93  \w    -82.00 -56.00   0.50    0.26    --  -70.00 -61.00 -49.88   52
 94  \w    -92.00 -66.00   0.50    0.26    --  -82.00 -64.00 -67.14   52
 95  \w    -76.00 -50.00   0.50    0.06    --  -66.00 -64.00-120.14   52
 96  \w    -76.00 -51.00   0.50    0.06    --  -66.00 -63.00 -70.47   50
 97  \w   -151.00 -77.00   0.50    0.26    --  -90.00 -59.00  -9.55  148
 98  \w   -146.00-121.00   0.50    0.26    --  -90.00 -55.00  70.31   50
 99  \w    -92.00 -67.00   0.50    0.26    --  -78.00 -57.00 125.56   50
100  \w   -114.00 -78.00   0.50    0.26    --  -90.00 -55.00  70.31   72
101  \w   -160.00-104.00   0.50    0.26    --  -90.00 -38.00 150.00  112
102  \w   -110.00 -84.00   0.50    0.26    --  -90.00 -54.00-166.46   52
103  \w   -160.00-135.00   0.50    0.26    --  -90.00 -54.00-166.46   50
104  \w   -117.00 -79.00   0.50    0.06    --  -49.52-150.00 -24.00   76
105  \w   -127.00-102.00   0.50    0.26    --  -90.00-150.00 -24.00   50
106  \w   -161.00 -86.00   0.50    0.26    --  -90.00-123.00 137.00  150
107  \w   -121.00 -96.00   0.50    0.06    --  -49.52-123.00 137.00   50
;
_diffrn_measurement_device 'four-circle diffractometer'
_diffrn_measurement_device_type 'XtaLAB Synergy, Dualflex, HyPix'
_diffrn_measurement_method '\w scans'
_diffrn_radiation_type CuK\a
_diffrn_radiation_wavelength 1.54184
_diffrn_reflns_av_R_equivalents 0.0385
_diffrn_reflns_av_unetI/netI 0.0184
_diffrn_reflns_Laue_measured_fraction_full 0.996
_diffrn_reflns_Laue_measured_fraction_max 0.911
_diffrn_reflns_limit_h_max 12
_diffrn_reflns_limit_h_min -12
_diffrn_reflns_limit_k_max 14
_diffrn_reflns_limit_k_min -13
_diffrn_reflns_limit_l_max 17
_diffrn_reflns_limit_l_min -18
_diffrn_reflns_number 40595
_diffrn_reflns_point_group_measured_fraction_full 0.996
_diffrn_reflns_point_group_measured_fraction_max 0.911
_diffrn_reflns_theta_full 67.684
_diffrn_reflns_theta_max 79.627
_diffrn_reflns_theta_min 3.165
_exptl_absorpt_coefficient_mu 5.550
_exptl_absorpt_correction_T_max 1.00000
_exptl_absorpt_correction_T_min 0.63853
_exptl_absorpt_correction_type multi-scan
_exptl_absorpt_process_details
;
CrysAlisPro 1.171.41.121a (Rigaku Oxford Diffraction, 2021)
Empirical absorption correction using spherical harmonics,
implemented in SCALE3 ABSPACK scaling algorithm.
;
_exptl_crystal_colour 'clear light colourless'
_exptl_crystal_colour_lustre clear
_exptl_crystal_colour_modifier light
_exptl_crystal_colour_primary colourless
_exptl_crystal_density_diffrn 1.280
_exptl_crystal_description block
_exptl_crystal_F_000 602
_exptl_crystal_preparation 'Prepared from IMesAgCl and Mes2Mg'
_exptl_crystal_recrystallization_method 'Re-crystallisation from solvent: Toluene'
_exptl_crystal_size_max 0.3
_exptl_crystal_size_mid 0.25
_exptl_crystal_size_min 0.15
_refine_diff_density_max 0.610
_refine_diff_density_min -0.626
_refine_diff_density_rms 0.068
_refine_ls_extinction_coef 0.00199(16)
_refine_ls_extinction_expression Fc^*^=kFc[1+0.001xFc^2^\l^3^/sin(2\q)]^-1/4^
_refine_ls_extinction_method 'SHELXL-2018/3 (Sheldrick 2018)'
_refine_ls_goodness_of_fit_ref 1.098
_refine_ls_hydrogen_treatment mixed
_refine_ls_matrix_type full
_refine_ls_number_parameters 388
_refine_ls_number_reflns 5930
_refine_ls_number_restraints 136
_refine_ls_restrained_S_all 1.092
_refine_ls_R_factor_all 0.0260
_refine_ls_R_factor_gt 0.0259
_refine_ls_shift/su_max 0.002
_refine_ls_shift/su_mean 0.000
_refine_ls_structure_factor_coef Fsqd
_refine_ls_weighting_details 'w=1/[\s^2^(Fo^2^)+(0.0420P)^2^+1.0741P] where P=(Fo^2^+2Fc^2^)/3'
_refine_ls_weighting_scheme calc
_refine_ls_wR_factor_gt 0.0715
_refine_ls_wR_factor_ref 0.0716
_reflns_Friedel_coverage 0.000
_reflns_number_gt 5880
_reflns_number_total 5930
_reflns_threshold_expression 'I > 2\s(I)'
_cod_data_source_file d3sc04067d2.cif
_cod_data_source_block ch-104-nhc_ag-mes_auto
_cod_depositor_comments 'Adding full bibliography for 1570794--1570800.cif.'
_cod_original_formula_sum 'C33.50 H39 Ag N2'
_cod_database_code 1570795
_shelx_shelxl_version_number 2018/3
_shelx_space_group_comment
;
The symmetry employed for this shelxl refinement is uniquely defined
by the following loop, which should always be used as a source of
symmetry information in preference to the above space-group names.
They are only intended as comments.
;
_shelx_estimated_absorpt_t_max 0.490
_shelx_estimated_absorpt_t_min 0.287
_olex2_refinement_description
;
1. Fixed Uiso
 At 1.2 times of:
  All C(H) groups
 At 1.5 times of:
  All C(H,H,H) groups
2. Restrained distances
 C37-C31
 1.51 with sigma of 0.02
 C31-C32 = C31-C36 = C33-C34
 1.39 with sigma of 0.02
 C32-C33 = C34-C35 = C35-C36
 1.38 with sigma of 0.02
 C31-C35
 2.41 with sigma of 0.04
 C33-C35 = C34-C36
 2.4 with sigma of 0.04
 C31-C33
 2.42 with sigma of 0.04
 C32-C34
 2.39 with sigma of 0.04
 C37-C32 = C37-C36
 2.52 with sigma of 0.04
 C31-C32 \\sim C32-C33 \\sim C33-C34 \\sim C34-C35 \\sim C35-C36 \\sim C36-C31
 with sigma of 0.02
 C31-C35 \\sim C31-C33 \\sim C36-C34 \\sim C32-C36 \\sim C33-C35 \\sim C32-C34
 with sigma of 0.04
 C37-C36 \\sim C37-C32
 with sigma of 0.04
3. Restrained planarity
 C37, C31, C32, C33, C34, C35, C36
 with sigma of 0.1
4. Uiso/Uaniso restraints and constraints
C37 \\sim C31 \\sim C32 \\sim C33 \\sim C34 \\sim C35 \\sim C36: within 2A with
sigma of 0.04 and sigma for terminal atoms of 0.08 within 2A
5. Rigid body (RIGU) restrains
 C37, C31, C32, C33, C34, C35, C36
 with sigma for 1-2 distances of 0.004 and sigma for 1-3 distances of 0.004
6. Others
 Fixed Sof: C37(0.5) H37a(0.5) H37b(0.5) H37c(0.5) C31(0.5) C32(0.5) H32(0.5)
 C33(0.5) H33(0.5) C34(0.5) H34(0.5) C35(0.5) H35(0.5) C36(0.5) H36(0.5)
7.a Aromatic/amide H refined with riding coordinates:
 C6(H6), C8(H8), C26(H26), C24(H24), C32(H32), C33(H33), C34(H34), C35(H35),
 C36(H36)
7.b Idealised Me refined as rotating group:
 C10(H10a,H10b,H10c), C11(H11a,H11b,H11c), C19(H19a,H19b,H19c), C20(H20a,H20b,
 H20c), C12(H12a,H12b,H12c), C29(H29a,H29b,H29c), C30(H30a,H30b,H30c), C21(H21a,
 H21b,H21c), C28(H28a,H28b,H28c), C37(H37a,H37b,H37c)
;
_olex2_exptl_crystal_mounting_method 'XRD Oil and Kapton'
_olex2_submission_original_sample_id CH104
_olex2_submission_special_instructions 'No special instructions were received'
_oxdiff_exptl_absorpt_empirical_details
;
Empirical correction (ABSPACK) includes:
- Absorption correction using spherical harmonics
- Frame scaling
;

loop_
_space_group_symop_operation_xyz
'x, y, z'
'-x, -y, -z'

loop_
_atom_site_label
_atom_site_type_symbol
_atom_site_fract_x
_atom_site_fract_y
_atom_site_fract_z
_atom_site_U_iso_or_equiv
_atom_site_adp_type
_atom_site_occupancy
_atom_site_site_symmetry_order
_atom_site_calc_flag
_atom_site_refinement_flags_posn
_atom_site_refinement_flags_adp
_atom_site_refinement_flags_occupancy
_atom_site_disorder_assembly
_atom_site_disorder_group
Ag1 Ag 0.52887(2) 0.28172(2) 0.71817(2) 0.02010(7) Uani 1 1 d . . . . .
N2 N 0.26767(19) 0.15094(19) 0.80949(12) 0.0282(4) Uani 1 1 d . . . . .
N1 N 0.2169(2) 0.09797(19) 0.65906(13) 0.0309(4) Uani 1 1 d . . . . .
C9 C 0.7517(2) 0.4579(2) 0.63282(15) 0.0241(4) Uani 1 1 d . . . . .
C4 C 0.7317(2) 0.3973(2) 0.70347(14) 0.0212(4) Uani 1 1 d . . . . .
C5 C 0.8524(2) 0.4214(2) 0.76342(15) 0.0235(4) Uani 1 1 d . . . . .
C6 C 0.9848(2) 0.5058(2) 0.75475(17) 0.0297(5) Uani 1 1 d . . . . .
H6 H 1.064124 0.522174 0.797076 0.036 Uiso 1 1 calc R U . . .
C8 C 0.8849(2) 0.5392(2) 0.62420(17) 0.0290(5) Uani 1 1 d . . . . .
H8 H 0.895547 0.577290 0.575216 0.035 Uiso 1 1 calc R U . . .
C1 C 0.3242(2) 0.1707(2) 0.73098(15) 0.0237(4) Uani 1 1 d . . . . .
C26 C 0.2277(2) 0.1979(2) 0.44532(16) 0.0282(4) Uani 1 1 d . . . . .
H26 H 0.212521 0.266527 0.427181 0.034 Uiso 1 1 calc R U . . .
C27 C 0.2046(2) 0.1959(2) 0.53712(15) 0.0281(4) Uani 1 1 d . . . . .
C16 C 0.4826(2) 0.3345(2) 1.08987(16) 0.0295(4) Uani 1 1 d . . . . .
C15 C 0.3874(2) 0.3841(2) 1.06094(15) 0.0275(4) Uani 1 1 d . . . . .
C13 C 0.3430(2) 0.2147(2) 0.90507(14) 0.0241(4) Uani 1 1 d . . . . .
C22 C 0.2304(2) 0.0961(2) 0.56200(14) 0.0278(4) Uani 1 1 d . . . . .
C7 C 1.0025(2) 0.5658(2) 0.68570(19) 0.0322(5) Uani 1 1 d . . . . .
C25 C 0.2720(3) 0.1029(3) 0.37989(16) 0.0328(5) Uani 1 1 d . . . . .
C14 C 0.3164(2) 0.3254(2) 0.96775(15) 0.0251(4) Uani 1 1 d . . . . .
C10 C 0.6276(2) 0.4364(3) 0.56464(18) 0.0345(5) Uani 1 1 d . . . . .
H10A H 0.567195 0.341417 0.542224 0.052 Uiso 1 1 calc R U . . .
H10B H 0.662137 0.461527 0.509714 0.052 Uiso 1 1 calc R U . . .
H10C H 0.573401 0.492307 0.597990 0.052 Uiso 1 1 calc R U . . .
C11 C 0.8422(3) 0.3521(3) 0.83657(17) 0.0329(5) Uani 1 1 d . . . . .
H11A H 0.751380 0.341918 0.861841 0.049 Uiso 1 1 calc R U . . .
H11B H 0.918642 0.406593 0.889139 0.049 Uiso 1 1 calc R U . . .
H11C H 0.850006 0.263202 0.805905 0.049 Uiso 1 1 calc R U . . .
C3 C 0.1279(3) 0.0682(3) 0.78693(19) 0.0520(8) Uani 1 1 d . . . . .
C18 C 0.4394(2) 0.1633(2) 0.93033(16) 0.0294(5) Uani 1 1 d . . . . .
C17 C 0.5085(2) 0.2259(2) 1.02421(18) 0.0316(5) Uani 1 1 d . . . . .
C2 C 0.0962(3) 0.0346(3) 0.69225(19) 0.0555(9) Uani 1 1 d . . . . .
C19 C 0.2130(3) 0.3805(3) 0.93821(17) 0.0370(5) Uani 1 1 d . . . . .
H19A H 0.118566 0.333427 0.950416 0.056 Uiso 1 1 calc R U . . .
H19B H 0.212735 0.367016 0.869789 0.056 Uiso 1 1 calc R U . . .
H19C H 0.240505 0.476880 0.975212 0.056 Uiso 1 1 calc R U . . .
C24 C 0.2948(4) 0.0041(3) 0.40664(18) 0.0464(7) Uani 1 1 d . . . . .
H24 H 0.324452 -0.061844 0.361790 0.056 Uiso 1 1 calc R U . . .
C20 C 0.5564(3) 0.3979(3) 1.19135(19) 0.0431(6) Uani 1 1 d . . . . .
H20A H 0.658101 0.435638 1.190260 0.065 Uiso 1 1 calc R U . . .
H20B H 0.536582 0.329433 1.221509 0.065 Uiso 1 1 calc R U . . .
H20C H 0.522115 0.469850 1.227989 0.065 Uiso 1 1 calc R U . . .
C23 C 0.2751(3) -0.0015(3) 0.49860(17) 0.0434(6) Uani 1 1 d . . . . .
C12 C 1.1449(3) 0.6590(3) 0.6768(3) 0.0534(8) Uani 1 1 d . . . . .
H12A H 1.149788 0.752643 0.706201 0.080 Uiso 1 1 calc R U . . .
H12B H 1.157611 0.639996 0.608906 0.080 Uiso 1 1 calc R U . . .
H12C H 1.219261 0.644515 0.709383 0.080 Uiso 1 1 calc R U . . .
C29 C 0.2952(4) 0.1088(3) 0.28100(19) 0.0493(7) Uani 1 1 d . . . . .
H29A H 0.256016 0.172920 0.270384 0.074 Uiso 1 1 calc R U . . .
H29B H 0.248146 0.019338 0.232862 0.074 Uiso 1 1 calc R U . . .
H29C H 0.396292 0.137828 0.275640 0.074 Uiso 1 1 calc R U . . .
C30 C 0.1530(4) 0.2986(3) 0.60662(19) 0.0528(8) Uani 1 1 d . . . . .
H30A H 0.221603 0.349060 0.664178 0.079 Uiso 1 1 calc R U . . .
H30B H 0.062237 0.252682 0.624300 0.079 Uiso 1 1 calc R U . . .
H30C H 0.141633 0.360843 0.576500 0.079 Uiso 1 1 calc R U . . .
C21 C 0.4676(3) 0.0445(3) 0.8607(2) 0.0453(6) Uani 1 1 d . . . . .
H21A H 0.378222 -0.029462 0.833170 0.068 Uiso 1 1 calc R U . . .
H21B H 0.527468 0.015338 0.894149 0.068 Uiso 1 1 calc R U . . .
H21C H 0.515408 0.070511 0.809318 0.068 Uiso 1 1 calc R U . . .
C28 C 0.3045(6) -0.1085(4) 0.5273(2) 0.0823(15) Uani 1 1 d . . . . .
H28A H 0.377772 -0.065535 0.582340 0.124 Uiso 1 1 calc R U . . .
H28B H 0.336618 -0.166067 0.473497 0.124 Uiso 1 1 calc R U . . .
H28C H 0.218296 -0.163188 0.544533 0.124 Uiso 1 1 calc R U . . .
H15 H 0.364(3) 0.459(3) 1.1079(19) 0.027(6) Uiso 1 1 d . . . . .
H17 H 0.576(3) 0.193(3) 1.043(2) 0.045(8) Uiso 1 1 d . . . . .
H3 H 0.073(4) 0.047(4) 0.835(3) 0.060(10) Uiso 1 1 d . . . . .
H2 H 0.015(4) -0.018(4) 0.654(3) 0.066(11) Uiso 1 1 d . . . . .
C37 C -0.1209(15) 0.1405(11) 1.0368(10) 0.080(4) Uani 0.5 1 d D U P A -1
H37A H -0.056778 0.225241 1.082739 0.119 Uiso 0.5 1 calc R U P A -1
H37B H -0.204477 0.106212 1.066504 0.119 Uiso 0.5 1 calc R U P A -1
H37C H -0.149371 0.156311 0.980064 0.119 Uiso 0.5 1 calc R U P A -1
C31 C -0.0472(5) 0.0387(6) 1.0077(3) 0.0437(12) Uani 0.5 1 d D U P A -1
C32 C 0.0929(11) 0.0677(12) 1.0432(10) 0.055(3) Uani 0.5 1 d D U P A -1
H32 H 0.145221 0.155233 1.086481 0.066 Uiso 0.5 1 calc R U P A -1
C33 C 0.1559(7) -0.0309(9) 1.0155(5) 0.069(2) Uani 0.5 1 d D U P A -1
H33 H 0.249293 -0.010929 1.042061 0.083 Uiso 0.5 1 calc R U P A -1
C34 C 0.0845(10) -0.1548(11) 0.9511(9) 0.060(3) Uani 0.5 1 d D U P A -1
H34 H 0.128291 -0.220809 0.931241 0.072 Uiso 0.5 1 calc R U P A -1
C35 C -0.0519(5) -0.1842(6) 0.9146(4) 0.0447(12) Uani 0.5 1 d D U P A -1
H35 H -0.101838 -0.271343 0.869856 0.054 Uiso 0.5 1 calc R U P A -1
C36 C -0.1180(10) -0.0897(9) 0.9417(9) 0.0357(18) Uani 0.5 1 d D U P A -1
H36 H -0.212075 -0.112406 0.915262 0.043 Uiso 0.5 1 calc R U P A -1

loop_
_atom_site_aniso_label
_atom_site_aniso_U_11
_atom_site_aniso_U_22
_atom_site_aniso_U_33
_atom_site_aniso_U_23
_atom_site_aniso_U_13
_atom_site_aniso_U_12
Ag1 0.02049(9) 0.02074(9) 0.02079(9) 0.00957(6) 0.00674(5) 0.00694(6)
N2 0.0263(9) 0.0293(9) 0.0197(8) 0.0065(7) 0.0074(7) -0.0004(7)
N1 0.0306(9) 0.0274(9) 0.0190(8) 0.0027(7) 0.0058(7) -0.0046(8)
C9 0.0247(10) 0.0222(10) 0.0281(10) 0.0109(8) 0.0055(8) 0.0093(8)
C4 0.0205(9) 0.0205(9) 0.0232(9) 0.0075(7) 0.0072(7) 0.0080(8)
C5 0.0251(10) 0.0227(10) 0.0255(10) 0.0085(8) 0.0065(8) 0.0119(8)
C6 0.0238(10) 0.0255(10) 0.0410(12) 0.0112(9) -0.0011(9) 0.0104(9)
C8 0.0272(11) 0.0275(11) 0.0420(12) 0.0229(10) 0.0094(9) 0.0109(9)
C1 0.0252(10) 0.0226(10) 0.0207(9) 0.0068(8) 0.0071(8) 0.0055(8)
C26 0.0273(10) 0.0263(10) 0.0274(10) 0.0063(8) -0.0020(8) 0.0079(9)
C27 0.0240(10) 0.0282(11) 0.0223(10) -0.0013(8) -0.0004(8) 0.0068(8)
C16 0.0280(10) 0.0294(11) 0.0292(11) 0.0139(9) -0.0008(8) 0.0040(9)
C15 0.0324(11) 0.0241(10) 0.0235(10) 0.0056(8) 0.0006(8) 0.0096(9)
C13 0.0231(9) 0.0240(10) 0.0193(9) 0.0070(8) 0.0047(7) 0.0014(8)
C22 0.0305(11) 0.0260(10) 0.0164(9) 0.0030(8) 0.0057(8) 0.0007(9)
C7 0.0217(10) 0.0243(11) 0.0550(14) 0.0199(10) 0.0062(10) 0.0074(9)
C25 0.0394(12) 0.0411(13) 0.0234(11) 0.0135(9) 0.0094(9) 0.0185(10)
C14 0.0234(10) 0.0294(11) 0.0218(10) 0.0087(8) 0.0029(8) 0.0086(8)
C10 0.0290(11) 0.0411(13) 0.0380(12) 0.0242(11) 0.0026(9) 0.0077(10)
C11 0.0367(12) 0.0415(13) 0.0305(11) 0.0185(10) 0.0072(9) 0.0202(10)
C3 0.0360(14) 0.0626(19) 0.0250(12) 0.0107(12) 0.0066(10) -0.0195(13)
C18 0.0322(11) 0.0262(11) 0.0334(11) 0.0142(9) 0.0134(9) 0.0106(9)
C17 0.0269(11) 0.0369(12) 0.0399(12) 0.0231(10) 0.0066(9) 0.0127(10)
C2 0.0394(15) 0.066(2) 0.0223(12) 0.0070(12) 0.0021(10) -0.0235(14)
C19 0.0382(13) 0.0520(15) 0.0280(11) 0.0136(10) 0.0042(9) 0.0251(12)
C24 0.085(2) 0.0468(15) 0.0231(11) 0.0109(10) 0.0191(12) 0.0438(16)
C20 0.0446(14) 0.0441(14) 0.0363(13) 0.0168(11) -0.0120(11) 0.0070(12)
C23 0.078(2) 0.0319(13) 0.0234(11) 0.0086(9) 0.0107(12) 0.0243(13)
C12 0.0259(12) 0.0480(16) 0.098(2) 0.0479(17) 0.0062(14) 0.0045(11)
C29 0.0716(19) 0.0685(19) 0.0311(13) 0.0275(13) 0.0215(13) 0.0434(17)
C30 0.0663(19) 0.0620(18) 0.0293(13) -0.0045(12) 0.0001(12) 0.0419(16)
C21 0.0644(18) 0.0379(14) 0.0468(15) 0.0197(12) 0.0253(13) 0.0294(13)
C28 0.186(5) 0.0533(19) 0.0319(15) 0.0181(14) 0.021(2) 0.068(3)
C37 0.109(9) 0.056(5) 0.073(7) 0.026(5) 0.052(7) 0.023(6)
C31 0.047(3) 0.051(3) 0.020(2) 0.017(2) 0.011(2) -0.005(2)
C32 0.042(4) 0.078(6) 0.018(4) 0.022(4) -0.002(3) -0.022(4)
C33 0.037(3) 0.128(7) 0.057(4) 0.066(4) 0.011(3) 0.013(3)
C34 0.046(4) 0.099(7) 0.070(5) 0.061(5) 0.030(3) 0.038(4)
C35 0.044(3) 0.058(3) 0.043(3) 0.036(3) 0.020(2) 0.014(2)
C36 0.031(4) 0.049(4) 0.018(4) 0.019(3) 0.002(3) -0.003(3)

loop_
_atom_type_symbol
_atom_type_description
_atom_type_scat_dispersion_real
_atom_type_scat_dispersion_imag
_atom_type_scat_source
C C 0.0181 0.0091 'International Tables Vol C Tables 4.2.6.8 and 6.1.1.4'
H H 0.0000 0.0000 'International Tables Vol C Tables 4.2.6.8 and 6.1.1.4'
Ag Ag 0.1306 4.2820 'International Tables Vol C Tables 4.2.6.8 and 6.1.1.4'
N N 0.0311 0.0180 'International Tables Vol C Tables 4.2.6.8 and 6.1.1.4'

loop_
_citation_id
_citation_doi
_citation_year
1 10.26434/chemrxiv-2023-cxlm1-v2 2023

loop_
_geom_angle_atom_site_label_1
_geom_angle_atom_site_label_2
_geom_angle_atom_site_label_3
_geom_angle
_geom_angle_site_symmetry_1
_geom_angle_site_symmetry_3
_geom_angle_publ_flag
C1 Ag1 C4 178.03(7) . . ?
C1 N2 C13 123.74(17) . . ?
C1 N2 C3 111.32(19) . . ?
C3 N2 C13 124.87(18) . . ?
C1 N1 C22 122.41(18) . . ?
C1 N1 C2 111.31(19) . . ?
C2 N1 C22 126.2(2) . . ?
C4 C9 C10 120.48(19) . . ?
C8 C9 C4 121.09(19) . . ?
C8 C9 C10 118.43(19) . . ?
C9 C4 Ag1 120.19(15) . . ?
C5 C4 Ag1 122.81(15) . . ?
C5 C4 C9 116.99(18) . . ?
C4 C5 C11 120.50(19) . . ?
C6 C5 C4 120.90(19) . . ?
C6 C5 C11 118.56(19) . . ?
C5 C6 H6 119.3 . . ?
C7 C6 C5 121.4(2) . . ?
C7 C6 H6 119.3 . . ?
C9 C8 H8 119.3 . . ?
C7 C8 C9 121.4(2) . . ?
C7 C8 H8 119.3 . . ?
N2 C1 Ag1 129.53(15) . . ?
N2 C1 N1 104.07(18) . . ?
N1 C1 Ag1 126.38(15) . . ?
C27 C26 H26 119.1 . . ?
C25 C26 H26 119.1 . . ?
C25 C26 C27 121.9(2) . . ?
C26 C27 C30 121.0(2) . . ?
C22 C27 C26 117.62(19) . . ?
C22 C27 C30 121.3(2) . . ?
C15 C16 C17 118.9(2) . . ?
C15 C16 C20 120.3(2) . . ?
C17 C16 C20 120.8(2) . . ?
C16 C15 C14 121.1(2) . . ?
C16 C15 H15 120.0(15) . . ?
C14 C15 H15 118.7(15) . . ?
C14 C13 N2 118.52(19) . . ?
C18 C13 N2 118.65(19) . . ?
C18 C13 C14 122.83(19) . . ?
C27 C22 N1 118.50(19) . . ?
C27 C22 C23 122.5(2) . . ?
C23 C22 N1 118.9(2) . . ?
C6 C7 C8 118.1(2) . . ?
C6 C7 C12 121.8(2) . . ?
C8 C7 C12 120.1(2) . . ?
C26 C25 C29 120.1(2) . . ?
C24 C25 C26 118.9(2) . . ?
C24 C25 C29 121.0(2) . . ?
C15 C14 C19 120.2(2) . . ?
C13 C14 C15 117.99(19) . . ?
C13 C14 C19 121.83(19) . . ?
C9 C10 H10A 109.5 . . ?
C9 C10 H10B 109.5 . . ?
C9 C10 H10C 109.5 . . ?
H10A C10 H10B 109.5 . . ?
H10A C10 H10C 109.5 . . ?
H10B C10 H10C 109.5 . . ?
C5 C11 H11A 109.5 . . ?
C5 C11 H11B 109.5 . . ?
C5 C11 H11C 109.5 . . ?
H11A C11 H11B 109.5 . . ?
H11A C11 H11C 109.5 . . ?
H11B C11 H11C 109.5 . . ?
N2 C3 H3 121(2) . . ?
C2 C3 N2 106.6(2) . . ?
C2 C3 H3 132(2) . . ?
C13 C18 C17 117.1(2) . . ?
C13 C18 C21 121.7(2) . . ?
C17 C18 C21 121.2(2) . . ?
C16 C17 C18 122.0(2) . . ?
C16 C17 H17 119.5(19) . . ?
C18 C17 H17 118.5(19) . . ?
N1 C2 H2 123(2) . . ?
C3 C2 N1 106.7(2) . . ?
C3 C2 H2 130(2) . . ?
C14 C19 H19A 109.5 . . ?
C14 C19 H19B 109.5 . . ?
C14 C19 H19C 109.5 . . ?
H19A C19 H19B 109.5 . . ?
H19A C19 H19C 109.5 . . ?
H19B C19 H19C 109.5 . . ?
C25 C24 H24 119.2 . . ?
C25 C24 C23 121.5(2) . . ?
C23 C24 H24 119.2 . . ?
C16 C20 H20A 109.5 . . ?
C16 C20 H20B 109.5 . . ?
C16 C20 H20C 109.5 . . ?
H20A C20 H20B 109.5 . . ?
H20A C20 H20C 109.5 . . ?
H20B C20 H20C 109.5 . . ?
C22 C23 C24 117.5(2) . . ?
C22 C23 C28 121.8(2) . . ?
C24 C23 C28 120.6(2) . . ?
C7 C12 H12A 109.5 . . ?
C7 C12 H12B 109.5 . . ?
C7 C12 H12C 109.5 . . ?
H12A C12 H12B 109.5 . . ?
H12A C12 H12C 109.5 . . ?
H12B C12 H12C 109.5 . . ?
C25 C29 H29A 109.5 . . ?
C25 C29 H29B 109.5 . . ?
C25 C29 H29C 109.5 . . ?
H29A C29 H29B 109.5 . . ?
H29A C29 H29C 109.5 . . ?
H29B C29 H29C 109.5 . . ?
C27 C30 H30A 109.5 . . ?
C27 C30 H30B 109.5 . . ?
C27 C30 H30C 109.5 . . ?
H30A C30 H30B 109.5 . . ?
H30A C30 H30C 109.5 . . ?
H30B C30 H30C 109.5 . . ?
C18 C21 H21A 109.5 . . ?
C18 C21 H21B 109.5 . . ?
C18 C21 H21C 109.5 . . ?
H21A C21 H21B 109.5 . . ?
H21A C21 H21C 109.5 . . ?
H21B C21 H21C 109.5 . . ?
C23 C28 H28A 109.5 . . ?
C23 C28 H28B 109.5 . . ?
C23 C28 H28C 109.5 . . ?
H28A C28 H28B 109.5 . . ?
H28A C28 H28C 109.5 . . ?
H28B C28 H28C 109.5 . . ?
H37A C37 H37B 109.5 . . ?
H37A C37 H37C 109.5 . . ?
H37B C37 H37C 109.5 . . ?
C31 C37 H37A 109.5 . . ?
C31 C37 H37B 109.5 . . ?
C31 C37 H37C 109.5 . . ?
C32 C31 C37 122.8(8) . . ?
C36 C31 C37 119.7(7) . . ?
C36 C31 C32 117.5(7) . . ?
C31 C32 H32 119.6 . . ?
C33 C32 C31 120.7(8) . . ?
C33 C32 H32 119.6 . . ?
C32 C33 H33 119.8 . . ?
C34 C33 C32 120.4(7) . . ?
C34 C33 H33 119.8 . . ?
C33 C34 H34 120.2 . . ?
C33 C34 C35 119.6(8) . . ?
C35 C34 H34 120.2 . . ?
C34 C35 H35 119.3 . . ?
C34 C35 C36 121.4(7) . . ?
C36 C35 H35 119.3 . . ?
C31 C36 H36 119.8 . . ?
C35 C36 C31 120.4(7) . . ?
C35 C36 H36 119.8 . . ?

loop_
_geom_bond_atom_site_label_1
_geom_bond_atom_site_label_2
_geom_bond_distance
_geom_bond_site_symmetry_2
_geom_bond_publ_flag
Ag1 C4 2.097(2) . ?
Ag1 C1 2.087(2) . ?
N2 C1 1.354(3) . ?
N2 C13 1.446(3) . ?
N2 C3 1.383(3) . ?
N1 C1 1.355(3) . ?
N1 C22 1.447(3) . ?
N1 C2 1.382(3) . ?
C9 C4 1.413(3) . ?
C9 C8 1.394(3) . ?
C9 C10 1.518(3) . ?
C4 C5 1.409(3) . ?
C5 C6 1.401(3) . ?
C5 C11 1.520(3) . ?
C6 H6 0.9500 . ?
C6 C7 1.387(3) . ?
C8 H8 0.9500 . ?
C8 C7 1.390(3) . ?
C26 H26 0.9500 . ?
C26 C27 1.394(3) . ?
C26 C25 1.384(3) . ?
C27 C22 1.387(3) . ?
C27 C30 1.510(3) . ?
C16 C15 1.390(3) . ?
C16 C17 1.390(3) . ?
C16 C20 1.514(3) . ?
C15 C14 1.401(3) . ?
C15 H15 1.00(3) . ?
C13 C14 1.393(3) . ?
C13 C18 1.391(3) . ?
C22 C23 1.392(3) . ?
C7 C12 1.515(3) . ?
C25 C24 1.378(4) . ?
C25 C29 1.512(3) . ?
C14 C19 1.507(3) . ?
C10 H10A 0.9800 . ?
C10 H10B 0.9800 . ?
C10 H10C 0.9800 . ?
C11 H11A 0.9800 . ?
C11 H11B 0.9800 . ?
C11 H11C 0.9800 . ?
C3 C2 1.343(4) . ?
C3 H3 0.95(4) . ?
C18 C17 1.403(3) . ?
C18 C21 1.506(3) . ?
C17 H17 0.95(3) . ?
C2 H2 0.90(4) . ?
C19 H19A 0.9800 . ?
C19 H19B 0.9800 . ?
C19 H19C 0.9800 . ?
C24 H24 0.9500 . ?
C24 C23 1.404(3) . ?
C20 H20A 0.9800 . ?
C20 H20B 0.9800 . ?
C20 H20C 0.9800 . ?
C23 C28 1.510(4) . ?
C12 H12A 0.9800 . ?
C12 H12B 0.9800 . ?
C12 H12C 0.9800 . ?
C29 H29A 0.9800 . ?
C29 H29B 0.9800 . ?
C29 H29C 0.9800 . ?
C30 H30A 0.9800 . ?
C30 H30B 0.9800 . ?
C30 H30C 0.9800 . ?
C21 H21A 0.9800 . ?
C21 H21B 0.9800 . ?
C21 H21C 0.9800 . ?
C28 H28A 0.9800 . ?
C28 H28B 0.9800 . ?
C28 H28C 0.9800 . ?
C37 H37A 0.9800 . ?
C37 H37B 0.9800 . ?
C37 H37C 0.9800 . ?
C37 C31 1.510(11) . ?
C31 C32 1.407(9) . ?
C31 C36 1.395(8) . ?
C32 H32 0.9500 . ?
C32 C33 1.400(9) . ?
C33 H33 0.9500 . ?
C33 C34 1.356(10) . ?
C34 H34 0.9500 . ?
C34 C35 1.376(9) . ?
C35 H35 0.9500 . ?
C35 C36 1.383(8) . ?
C36 H36 0.9500 . ?

loop_
_geom_torsion_atom_site_label_1
_geom_torsion_atom_site_label_2
_geom_torsion_atom_site_label_3
_geom_torsion_atom_site_label_4
_geom_torsion
_geom_torsion_site_symmetry_1
_geom_torsion_site_symmetry_2
_geom_torsion_site_symmetry_3
_geom_torsion_site_symmetry_4
_geom_torsion_publ_flag
Ag1 C4 C5 C6 -176.17(16) . . . . ?
Ag1 C4 C5 C11 6.0(3) . . . . ?
N2 C13 C14 C15 178.37(19) . . . . ?
N2 C13 C14 C19 -0.6(3) . . . . ?
N2 C13 C18 C17 -178.77(18) . . . . ?
N2 C13 C18 C21 0.6(3) . . . . ?
N2 C3 C2 N1 -0.3(4) . . . . ?
N1 C22 C23 C24 -176.4(3) . . . . ?
N1 C22 C23 C28 2.4(4) . . . . ?
C9 C4 C5 C6 2.2(3) . . . . ?
C9 C4 C5 C11 -175.61(19) . . . . ?
C9 C8 C7 C6 1.9(4) . . . . ?
C9 C8 C7 C12 -177.6(2) . . . . ?
C4 C9 C8 C7 -1.2(3) . . . . ?
C4 C5 C6 C7 -1.6(3) . . . . ?
C5 C6 C7 C8 -0.5(3) . . . . ?
C5 C6 C7 C12 179.0(2) . . . . ?
C8 C9 C4 Ag1 177.59(16) . . . . ?
C8 C9 C4 C5 -0.8(3) . . . . ?
C1 N2 C13 C14 101.4(3) . . . . ?
C1 N2 C13 C18 -78.3(3) . . . . ?
C1 N2 C3 C2 0.4(4) . . . . ?
C1 N1 C22 C27 -86.3(3) . . . . ?
C1 N1 C22 C23 90.7(3) . . . . ?
C1 N1 C2 C3 0.1(4) . . . . ?
C26 C27 C22 N1 175.58(19) . . . . ?
C26 C27 C22 C23 -1.2(3) . . . . ?
C26 C25 C24 C23 -0.5(5) . . . . ?
C27 C26 C25 C24 -0.4(4) . . . . ?
C27 C26 C25 C29 179.8(2) . . . . ?
C27 C22 C23 C24 0.3(4) . . . . ?
C27 C22 C23 C28 179.2(3) . . . . ?
C16 C15 C14 C13 0.6(3) . . . . ?
C16 C15 C14 C19 179.7(2) . . . . ?
C15 C16 C17 C18 -1.3(3) . . . . ?
C13 N2 C1 Ag1 4.1(3) . . . . ?
C13 N2 C1 N1 -177.3(2) . . . . ?
C13 N2 C3 C2 177.3(3) . . . . ?
C13 C18 C17 C16 0.2(3) . . . . ?
C22 N1 C1 Ag1 -4.3(3) . . . . ?
C22 N1 C1 N2 177.1(2) . . . . ?
C22 N1 C2 C3 -176.7(3) . . . . ?
C25 C26 C27 C22 1.2(3) . . . . ?
C25 C26 C27 C30 -178.6(2) . . . . ?
C25 C24 C23 C22 0.6(5) . . . . ?
C25 C24 C23 C28 -178.3(3) . . . . ?
C14 C13 C18 C17 1.5(3) . . . . ?
C14 C13 C18 C21 -179.2(2) . . . . ?
C10 C9 C4 Ag1 -2.1(3) . . . . ?
C10 C9 C4 C5 179.5(2) . . . . ?
C10 C9 C8 C7 178.4(2) . . . . ?
C11 C5 C6 C7 176.3(2) . . . . ?
C3 N2 C1 Ag1 -178.9(2) . . . . ?
C3 N2 C1 N1 -0.3(3) . . . . ?
C3 N2 C13 C14 -75.1(3) . . . . ?
C3 N2 C13 C18 105.2(3) . . . . ?
C18 C13 C14 C15 -1.9(3) . . . . ?
C18 C13 C14 C19 179.1(2) . . . . ?
C17 C16 C15 C14 0.9(3) . . . . ?
C2 N1 C1 Ag1 178.8(2) . . . . ?
C2 N1 C1 N2 0.1(3) . . . . ?
C2 N1 C22 C27 90.2(3) . . . . ?
C2 N1 C22 C23 -92.9(4) . . . . ?
C20 C16 C15 C14 -179.0(2) . . . . ?
C20 C16 C17 C18 178.6(2) . . . . ?
C29 C25 C24 C23 179.3(3) . . . . ?
C30 C27 C22 N1 -4.6(3) . . . . ?
C30 C27 C22 C23 178.6(3) . . . . ?
C21 C18 C17 C16 -179.2(2) . . . . ?
C37 C31 C32 C33 178.7(11) . . . . ?
C37 C31 C36 C35 -179.8(10) . . . . ?
C31 C32 C33 C34 2.5(17) . . . . ?
C32 C31 C36 C35 1(2) . . . . ?
C32 C33 C34 C35 -1.5(16) . . . . ?
C33 C34 C35 C36 0.5(15) . . . . ?
C34 C35 C36 C31 -0.3(15) . . . . ?
C36 C31 C32 C33 -2(2) . . . . ?
